data_7048321
loop_
_publ_author_name
'Takemoto, Shin'
'Kitamura, Manami'
'Saruwatari, Shuhei'
'Isono, Atsutaka'
'Takada, Yoko'
'Nishimori, Rie'
'Tsujiwaki, Mina'
'Sakaue, Naoki'
'Matsuzaka, Hiroyuki'

_publ_section_title
;
 Bis(bipyridine) ruthenium(ii) bis(phosphido) metalloligand: synthesis of
 heterometallic complexes and application to catalytic (E)-selective
 alkyne semi-hydrogenation.
;
_journal_issue 4
_journal_name_full 'Dalton transactions (Cambridge, England : 2003)'
_journal_page_first 1161
_journal_page_last 1165
_journal_paper_doi 10.1039/c8dt04646h
_journal_volume 48
_journal_year 2019
_chemical_formula_moiety 'C55 H52 Cl4 F3 N4 O3 P2 Rh Ru S'
_chemical_formula_sum 'C55 H52 Cl4 F3 N4 O3 P2 Rh Ru S'
_chemical_formula_weight 1313.83
_space_group_crystal_system triclinic
_space_group_IT_number 2
_space_group_name_Hall '-P 1'
_space_group_name_H-M_alt 'P -1'
_symmetry_space_group_name_Hall '-P 1'
_symmetry_space_group_name_H-M 'P -1'
_atom_sites_solution_hydrogens geom
_atom_sites_solution_primary direct
_atom_sites_solution_secondary difmap
_audit_update_record
;
2018-09-27 deposited with the CCDC.
2018-12-06 downloaded from the CCDC.
;
_cell_angle_alpha 82.036(6)
_cell_angle_beta 88.284(6)
_cell_angle_gamma 74.438(5)
_cell_formula_units_Z 2
_cell_length_a 10.7935(6)
_cell_length_b 15.5987(9)
_cell_length_c 17.0524(11)
_cell_measurement_reflns_used 18752
_cell_measurement_temperature 173
_cell_measurement_theta_max 27.45
_cell_measurement_theta_min 3.01
_cell_volume 2739.0(3)
_computing_cell_refinement 'RAPID AUTO'
_computing_data_collection 'RAPID AUTO (Rigaku, ????)'
_computing_data_reduction 'RAPID AUTO'
_computing_molecular_graphics 'CrystalStructure 4.1.1'
_computing_publication_material 'CrystalStructure 4.1.1 (Rigaku, 2015)'
_computing_structure_refinement 'SHELXL97 (Sheldrick, 2008)'
_computing_structure_solution 'SHELXS97 (Sheldrick, 2008)'
_diffrn_ambient_temperature 173
_diffrn_detector_area_resol_mean 10.000
_diffrn_measured_fraction_theta_full 0.976
_diffrn_measured_fraction_theta_max 0.967
_diffrn_measurement_device_type 'Rigaku R-AXIS RAPID'
_diffrn_measurement_method \w
_diffrn_radiation_type 'Mo K\a'
_diffrn_radiation_wavelength 0.71075
_diffrn_reflns_av_R_equivalents 0.0501
_diffrn_reflns_Laue_measured_fraction_full 0.976
_diffrn_reflns_Laue_measured_fraction_max 0.967
_diffrn_reflns_limit_h_max 13
_diffrn_reflns_limit_h_min -13
_diffrn_reflns_limit_k_max 20
_diffrn_reflns_limit_k_min -20
_diffrn_reflns_limit_l_max 22
_diffrn_reflns_limit_l_min -22
_diffrn_reflns_number 26334
_diffrn_reflns_point_group_measured_fraction_full 0.976
_diffrn_reflns_point_group_measured_fraction_max 0.967
_diffrn_reflns_theta_full 25.242
_diffrn_reflns_theta_max 27.465
_diffrn_reflns_theta_min 3.010
_diffrn_standards_number 0
_exptl_absorpt_coefficient_mu 0.926
_exptl_absorpt_correction_T_max 0.991
_exptl_absorpt_correction_T_min 0.678
_exptl_absorpt_correction_type multi-scan
_exptl_absorpt_process_details 'ABSCOR (Rigaku, 1995)'
_exptl_crystal_colour brown
_exptl_crystal_density_diffrn 1.593
_exptl_crystal_density_method 'not measured'
_exptl_crystal_description platelet
_exptl_crystal_F_000 1328.00
_exptl_crystal_size_max 0.400
_exptl_crystal_size_mid 0.100
_exptl_crystal_size_min 0.010
_refine_diff_density_max 1.23
_refine_diff_density_min -1.37
_refine_ls_extinction_method none
_refine_ls_goodness_of_fit_ref 1.022
_refine_ls_hydrogen_treatment constr
_refine_ls_number_parameters 676
_refine_ls_number_reflns 12104
_refine_ls_number_restraints 0
_refine_ls_R_factor_all 0.0940
_refine_ls_R_factor_gt 0.0578
_refine_ls_shift/su_max 0.001
_refine_ls_structure_factor_coef Fsqd
_refine_ls_weighting_details 'w = 1/[\s^2^(Fo^2^)+(0.0631P)^2^+9.2823P] where P=(Fo^2^+2Fc^2^)/3'
_refine_ls_weighting_scheme calc
_refine_ls_wR_factor_gt 0.1328
_refine_ls_wR_factor_ref 0.1489
_reflns_Friedel_coverage 0.000
_reflns_number_gt 8505
_reflns_number_total 12104
_reflns_threshold_expression F^2^>2.0\s(F^2^)
_cod_data_source_file c8dt04646h2.cif
_cod_data_source_block RuRh-re
_cod_depositor_comments 'Adding full bibliography for 7048321--7048322.cif.'
_cod_database_code 7048321

loop_
_space_group_symop_id
_space_group_symop_operation_xyz
1 +X,+Y,+Z
2 -X,-Y,-Z

loop_
_atom_site_label
_atom_site_type_symbol
_atom_site_fract_x
_atom_site_fract_y
_atom_site_fract_z
_atom_site_U_iso_or_equiv
_atom_site_adp_type
_atom_site_occupancy
_atom_site_site_symmetry_order
_atom_site_calc_flag
_atom_site_refinement_flags_posn
_atom_site_refinement_flags_adp
_atom_site_refinement_flags_occupancy
Rh1 Rh 0.47756(4) 0.40727(3) 0.21688(2) 0.02363(11) Uani 1 1 d . . .
Ru1 Ru 0.32173(4) 0.23682(3) 0.29419(2) 0.02134(11) Uani 1 1 d . . .
Cl1 Cl 0.8362(5) 0.0468(3) 0.6997(4) 0.205(3) Uani 1 1 d . . .
Cl2 Cl 0.6895(4) 0.2378(3) 0.6655(3) 0.1407(13) Uani 1 1 d . . .
Cl3 Cl 0.2998(8) 0.8661(5) 0.1086(5) 0.114(3) Uani 0.4 1 d . . P
Cl4 Cl 0.1022(7) 0.9395(4) 0.0214(3) 0.130(2) Uani 0.6 1 d . . P
Cl5 Cl 0.1584(6) 0.7571(3) 0.0605(3) 0.1716(19) Uani 1 1 d . . .
S1 S -0.17970(16) 0.91080(11) 0.24282(10) 0.0435(4) Uani 1 1 d . . .
P1 P 0.27559(12) 0.37593(9) 0.20770(7) 0.0218(3) Uani 1 1 d . . .
P2 P 0.46688(12) 0.31160(9) 0.33456(8) 0.0230(3) Uani 1 1 d . . .
F1 F -0.3216(5) 0.7980(3) 0.2759(5) 0.098(2) Uani 1 1 d . . .
F2 F -0.2551(7) 0.8060(5) 0.1601(5) 0.134(3) Uani 1 1 d . . .
F3 F -0.4064(5) 0.9146(4) 0.1908(4) 0.1000(19) Uani 1 1 d . . .
O1 O -0.0729(5) 0.8369(3) 0.2710(3) 0.0591(13) Uani 1 1 d . . .
O2 O -0.1571(6) 0.9648(4) 0.1741(4) 0.0814(19) Uani 1 1 d . . .
O3 O -0.2471(5) 0.9582(4) 0.3035(3) 0.0612(14) Uani 1 1 d . . .
N1 N 0.1882(4) 0.1887(3) 0.2387(3) 0.0306(10) Uani 1 1 d . . .
N2 N 0.4252(4) 0.1851(3) 0.1991(2) 0.0256(9) Uani 1 1 d . . .
N3 N 0.3740(4) 0.1102(3) 0.3663(3) 0.0251(9) Uani 1 1 d . . .
N4 N 0.2146(4) 0.2618(3) 0.3972(2) 0.0247(9) Uani 1 1 d . . .
C1 C 0.5178(5) 0.4490(4) 0.0916(3) 0.0322(12) Uani 1 1 d . . .
H1 H 0.4715 0.4271 0.0535 0.039 Uiso 1 1 calc R U .
C2 C 0.4454(6) 0.5231(4) 0.1226(3) 0.0350(13) Uani 1 1 d . . .
H2 H 0.3567 0.5446 0.1025 0.042 Uiso 1 1 calc R U .
C3 C 0.4963(9) 0.5943(5) 0.1500(5) 0.065(2) Uani 1 1 d . . .
H3A H 0.5412 0.6187 0.1061 0.078 Uiso 1 1 calc R U .
H3B H 0.4233 0.6424 0.1619 0.078 Uiso 1 1 calc R U .
C4 C 0.5799(10) 0.5697(6) 0.2166(6) 0.089(4) Uani 1 1 d . . .
H4A H 0.5436 0.6093 0.2553 0.107 Uiso 1 1 calc R U .
H4B H 0.6609 0.5818 0.1998 0.107 Uiso 1 1 calc R U .
C5 C 0.6093(6) 0.4746(5) 0.2580(4) 0.0445(16) Uani 1 1 d . . .
H5 H 0.6151 0.4695 0.3158 0.053 Uiso 1 1 calc R U .
C6 C 0.6821(5) 0.4011(5) 0.2270(3) 0.0370(14) Uani 1 1 d . . .
H6 H 0.7292 0.3528 0.2669 0.044 Uiso 1 1 calc R U .
C7 C 0.7433(7) 0.4019(8) 0.1471(4) 0.078(3) Uani 1 1 d . . .
H7A H 0.7989 0.4418 0.1442 0.094 Uiso 1 1 calc R U .
H7B H 0.7980 0.3420 0.1439 0.094 Uiso 1 1 calc R U .
C8 C 0.6618(6) 0.4280(7) 0.0789(4) 0.064(2) Uani 1 1 d . . .
H8A H 0.6855 0.3803 0.0459 0.076 Uiso 1 1 calc R U .
H8B H 0.6803 0.4808 0.0491 0.076 Uiso 1 1 calc R U .
C9 C 0.2214(5) 0.3661(4) 0.1078(3) 0.0267(11) Uani 1 1 d . . .
C10 C 0.0922(6) 0.3963(5) 0.0826(4) 0.0403(14) Uani 1 1 d . . .
H10 H 0.0306 0.4261 0.1159 0.048 Uiso 1 1 calc R U .
C11 C 0.0549(7) 0.3829(5) 0.0096(4) 0.0509(18) Uani 1 1 d . . .
H11 H -0.0312 0.4041 -0.0056 0.061 Uiso 1 1 calc R U .
C12 C 0.1423(7) 0.3387(5) -0.0407(4) 0.0466(16) Uani 1 1 d . . .
H12 H 0.1161 0.3290 -0.0894 0.056 Uiso 1 1 calc R U .
C13 C 0.2693(6) 0.3090(4) -0.0184(3) 0.0382(14) Uani 1 1 d . . .
H13 H 0.3298 0.2793 -0.0523 0.046 Uiso 1 1 calc R U .
C14 C 0.3086(5) 0.3230(4) 0.0548(3) 0.0312(12) Uani 1 1 d . . .
H14 H 0.3953 0.3030 0.0686 0.037 Uiso 1 1 calc R U .
C15 C 0.1413(5) 0.4672(4) 0.2341(3) 0.0248(10) Uani 1 1 d . . .
C16 C 0.0209(5) 0.4525(4) 0.2537(3) 0.0298(12) Uani 1 1 d . . .
H16 H 0.0083 0.3960 0.2524 0.036 Uiso 1 1 calc R U .
C17 C -0.0798(5) 0.5215(4) 0.2751(3) 0.0346(13) Uani 1 1 d . . .
H17 H -0.1588 0.5105 0.2885 0.042 Uiso 1 1 calc R U .
C18 C -0.0647(6) 0.6045(5) 0.2768(4) 0.0427(15) Uani 1 1 d . . .
H18 H -0.1330 0.6499 0.2914 0.051 Uiso 1 1 calc R U .
C19 C 0.0519(6) 0.6216(4) 0.2570(4) 0.0394(14) Uani 1 1 d . . .
H19 H 0.0623 0.6788 0.2575 0.047 Uiso 1 1 calc R U .
C20 C 0.1539(5) 0.5530(4) 0.2360(3) 0.0304(12) Uani 1 1 d . . .
H20 H 0.2324 0.5650 0.2229 0.036 Uiso 1 1 calc R U .
C21 C 0.6263(5) 0.2479(4) 0.3762(3) 0.0281(11) Uani 1 1 d . . .
C22 C 0.6860(5) 0.1620(4) 0.3592(3) 0.0292(11) Uani 1 1 d . . .
H22 H 0.6417 0.1334 0.3301 0.035 Uiso 1 1 calc R U .
C23 C 0.8112(5) 0.1178(4) 0.3850(4) 0.0358(13) Uani 1 1 d . . .
H23 H 0.8501 0.0607 0.3723 0.043 Uiso 1 1 calc R U .
C24 C 0.8778(6) 0.1591(5) 0.4296(4) 0.0429(15) Uani 1 1 d . . .
H24 H 0.9611 0.1298 0.4472 0.051 Uiso 1 1 calc R U .
C25 C 0.8190(6) 0.2440(5) 0.4477(4) 0.0453(16) Uani 1 1 d . . .
H25 H 0.8632 0.2718 0.4776 0.054 Uiso 1 1 calc R U .
C26 C 0.6952(5) 0.2882(4) 0.4218(3) 0.0334(12) Uani 1 1 d . . .
H26 H 0.6571 0.3454 0.4347 0.040 Uiso 1 1 calc R U .
C27 C 0.4074(5) 0.3771(4) 0.4164(3) 0.0247(10) Uani 1 1 d . . .
C28 C 0.3543(5) 0.4691(4) 0.4013(3) 0.0304(12) Uani 1 1 d . . .
H28 H 0.3560 0.4983 0.3500 0.036 Uiso 1 1 calc R U .
C29 C 0.2984(6) 0.5187(4) 0.4612(4) 0.0398(14) Uani 1 1 d . . .
H29 H 0.2604 0.5801 0.4497 0.048 Uiso 1 1 calc R U .
C30 C 0.2999(6) 0.4760(5) 0.5379(4) 0.0441(16) Uani 1 1 d . . .
H30 H 0.2623 0.5086 0.5782 0.053 Uiso 1 1 calc R U .
C31 C 0.3572(6) 0.3851(5) 0.5547(3) 0.0402(15) Uani 1 1 d . . .
H31 H 0.3612 0.3569 0.6067 0.048 Uiso 1 1 calc R U .
C32 C 0.4083(5) 0.3362(4) 0.4947(3) 0.0324(12) Uani 1 1 d . . .
H32 H 0.4443 0.2746 0.5065 0.039 Uiso 1 1 calc R U .
C33 C 0.0635(5) 0.1980(4) 0.2588(3) 0.0327(12) Uani 1 1 d . . .
H33 H 0.0333 0.2259 0.3031 0.039 Uiso 1 1 calc R U .
C34 C -0.0203(6) 0.1688(5) 0.2181(4) 0.0462(16) Uani 1 1 d . . .
H34 H -0.1054 0.1771 0.2340 0.055 Uiso 1 1 calc R U .
C35 C 0.0231(7) 0.1268(6) 0.1531(4) 0.058(2) Uani 1 1 d . . .
H35 H -0.0324 0.1063 0.1244 0.069 Uiso 1 1 calc R U .
C36 C 0.1503(7) 0.1151(5) 0.1307(4) 0.0504(17) Uani 1 1 d . . .
H36 H 0.1817 0.0865 0.0870 0.060 Uiso 1 1 calc R U .
C37 C 0.2305(6) 0.1473(4) 0.1753(3) 0.0332(12) Uani 1 1 d . . .
C38 C 0.5457(5) 0.1877(4) 0.1788(3) 0.0326(12) Uani 1 1 d . . .
H38 H 0.5857 0.2199 0.2069 0.039 Uiso 1 1 calc R U .
C39 C 0.6131(6) 0.1454(5) 0.1189(4) 0.0494(17) Uani 1 1 d . . .
H39 H 0.6963 0.1490 0.1070 0.059 Uiso 1 1 calc R U .
C40 C 0.5535(7) 0.0973(5) 0.0767(5) 0.057(2) Uani 1 1 d . . .
H40 H 0.5970 0.0665 0.0368 0.068 Uiso 1 1 calc R U .
C41 C 0.4300(7) 0.0959(5) 0.0950(4) 0.0516(18) Uani 1 1 d . . .
H41 H 0.3882 0.0651 0.0666 0.062 Uiso 1 1 calc R U .
C42 C 0.3668(6) 0.1403(4) 0.1557(3) 0.0335(12) Uani 1 1 d . . .
C43 C 0.4528(5) 0.0340(4) 0.3452(3) 0.0332(12) Uani 1 1 d . . .
H43 H 0.5004 0.0374 0.2991 0.040 Uiso 1 1 calc R U .
C44 C 0.4650(6) -0.0485(4) 0.3897(4) 0.0429(15) Uani 1 1 d . . .
H44 H 0.5193 -0.0999 0.3732 0.051 Uiso 1 1 calc R U .
C45 C 0.3965(7) -0.0546(5) 0.4583(4) 0.0496(17) Uani 1 1 d . . .
H45 H 0.4037 -0.1101 0.4887 0.059 Uiso 1 1 calc R U .
C46 C 0.3169(6) 0.0225(4) 0.4817(4) 0.0408(14) Uani 1 1 d . . .
H46 H 0.2702 0.0200 0.5283 0.049 Uiso 1 1 calc R U .
C47 C 0.3079(5) 0.1034(4) 0.4345(3) 0.0309(12) Uani 1 1 d . . .
C48 C 0.1429(5) 0.3415(4) 0.4147(3) 0.0285(11) Uani 1 1 d . . .
H48 H 0.1359 0.3919 0.3771 0.034 Uiso 1 1 calc R U .
C49 C 0.0790(5) 0.3526(4) 0.4856(3) 0.0333(12) Uani 1 1 d . . .
H49 H 0.0280 0.4087 0.4942 0.040 Uiso 1 1 calc R U .
C50 C 0.0916(5) 0.2799(4) 0.5430(3) 0.0355(13) Uani 1 1 d . . .
H50 H 0.0506 0.2861 0.5914 0.043 Uiso 1 1 calc R U .
C51 C 0.1661(5) 0.1978(4) 0.5274(3) 0.0338(13) Uani 1 1 d . . .
H51 H 0.1764 0.1477 0.5657 0.041 Uiso 1 1 calc R U .
C52 C 0.2261(5) 0.1895(4) 0.4545(3) 0.0263(11) Uani 1 1 d . . .
C53 C -0.2960(8) 0.8556(6) 0.2140(6) 0.073(3) Uani 1 1 d . . .
C54 C 0.8170(12) 0.1497(9) 0.6505(9) 0.134(6) Uani 1 1 d . . .
H54A H 0.8165 0.1440 0.5946 0.161 Uiso 1 1 calc R U .
H54B H 0.8940 0.1677 0.6601 0.161 Uiso 1 1 calc R U .
C55 C 0.119(3) 0.8474(11) 0.1036(14) 0.316(19) Uani 1 1 d . . .

loop_
_atom_site_aniso_label
_atom_site_aniso_U_11
_atom_site_aniso_U_22
_atom_site_aniso_U_33
_atom_site_aniso_U_23
_atom_site_aniso_U_13
_atom_site_aniso_U_12
Rh1 0.0222(2) 0.0302(2) 0.0196(2) -0.00172(16) 0.00241(15) -0.01000(17)
Ru1 0.0219(2) 0.0236(2) 0.0197(2) -0.00454(16) 0.00419(15) -0.00766(17)
Cl1 0.203(5) 0.126(3) 0.290(6) 0.088(4) -0.143(5) -0.095(3)
Cl2 0.143(3) 0.128(3) 0.146(3) -0.017(3) -0.009(3) -0.026(3)
Cl3 0.132(6) 0.087(5) 0.134(6) -0.024(4) 0.076(5) -0.049(5)
Cl4 0.213(7) 0.102(4) 0.089(3) -0.044(3) 0.026(4) -0.055(4)
Cl5 0.251(6) 0.148(4) 0.139(4) -0.032(3) 0.049(4) -0.091(4)
S1 0.0432(8) 0.0354(8) 0.0469(9) -0.0105(7) 0.0075(7) -0.0002(7)
P1 0.0212(6) 0.0255(7) 0.0191(6) -0.0046(5) 0.0028(5) -0.0065(5)
P2 0.0234(6) 0.0261(7) 0.0208(6) -0.0042(5) 0.0032(5) -0.0086(5)
F1 0.066(3) 0.050(3) 0.179(6) -0.015(4) 0.009(4) -0.017(3)
F2 0.118(5) 0.143(6) 0.154(6) -0.116(5) -0.026(4) -0.007(5)
F3 0.066(3) 0.086(4) 0.141(5) -0.031(4) -0.042(3) 0.004(3)
O1 0.049(3) 0.046(3) 0.075(4) -0.008(3) -0.001(2) 0.000(2)
O2 0.071(4) 0.083(4) 0.070(4) 0.020(3) 0.016(3) -0.003(3)
O3 0.058(3) 0.056(3) 0.070(4) -0.030(3) 0.020(3) -0.009(3)
N1 0.037(2) 0.028(2) 0.029(2) 0.0007(19) 0.0039(19) -0.014(2)
N2 0.031(2) 0.024(2) 0.021(2) -0.0043(18) 0.0047(17) -0.0054(19)
N3 0.022(2) 0.028(2) 0.025(2) -0.0001(18) 0.0023(17) -0.0068(18)
N4 0.022(2) 0.035(2) 0.019(2) -0.0043(18) 0.0021(16) -0.0097(19)
C1 0.031(3) 0.043(3) 0.022(3) 0.003(2) -0.001(2) -0.013(3)
C2 0.039(3) 0.041(3) 0.023(3) 0.006(2) -0.003(2) -0.012(3)
C3 0.106(7) 0.042(4) 0.053(4) 0.003(4) -0.013(4) -0.032(5)
C4 0.106(7) 0.047(5) 0.123(8) 0.013(5) -0.071(7) -0.038(5)
C5 0.042(3) 0.046(4) 0.046(4) 0.001(3) -0.006(3) -0.017(3)
C6 0.021(2) 0.062(4) 0.027(3) 0.007(3) -0.002(2) -0.015(3)
C7 0.034(4) 0.157(10) 0.034(4) 0.011(5) 0.007(3) -0.022(5)
C8 0.033(3) 0.124(8) 0.030(3) -0.013(4) 0.007(3) -0.013(4)
C9 0.029(3) 0.031(3) 0.021(2) -0.004(2) 0.003(2) -0.010(2)
C10 0.037(3) 0.050(4) 0.033(3) -0.011(3) -0.003(3) -0.007(3)
C11 0.044(4) 0.074(5) 0.034(3) -0.015(3) -0.011(3) -0.009(4)
C12 0.056(4) 0.061(4) 0.027(3) -0.010(3) -0.008(3) -0.018(4)
C13 0.050(4) 0.045(4) 0.024(3) -0.013(3) 0.007(3) -0.017(3)
C14 0.034(3) 0.037(3) 0.026(3) -0.007(2) 0.005(2) -0.015(3)
C15 0.022(2) 0.031(3) 0.020(2) -0.003(2) 0.0033(19) -0.005(2)
C16 0.027(3) 0.038(3) 0.025(3) -0.006(2) 0.002(2) -0.007(2)
C17 0.023(3) 0.053(4) 0.027(3) -0.013(3) 0.005(2) -0.006(3)
C18 0.035(3) 0.048(4) 0.039(3) -0.020(3) 0.002(3) 0.005(3)
C19 0.043(3) 0.031(3) 0.041(3) -0.013(3) -0.004(3) 0.000(3)
C20 0.026(3) 0.030(3) 0.033(3) -0.006(2) 0.002(2) -0.002(2)
C21 0.031(3) 0.031(3) 0.023(3) 0.002(2) 0.001(2) -0.012(2)
C22 0.028(3) 0.032(3) 0.029(3) -0.003(2) 0.005(2) -0.012(2)
C23 0.029(3) 0.033(3) 0.040(3) 0.000(3) 0.008(2) -0.003(2)
C24 0.024(3) 0.055(4) 0.046(4) 0.007(3) -0.005(3) -0.010(3)
C25 0.034(3) 0.054(4) 0.049(4) -0.001(3) -0.011(3) -0.015(3)
C26 0.031(3) 0.033(3) 0.037(3) 0.000(2) -0.002(2) -0.011(3)
C27 0.025(2) 0.030(3) 0.022(2) -0.004(2) -0.0008(19) -0.011(2)
C28 0.033(3) 0.035(3) 0.024(3) -0.007(2) 0.002(2) -0.008(2)
C29 0.047(4) 0.038(3) 0.039(3) -0.020(3) 0.006(3) -0.013(3)
C30 0.046(4) 0.060(4) 0.035(3) -0.027(3) 0.013(3) -0.020(3)
C31 0.045(3) 0.058(4) 0.025(3) -0.012(3) 0.006(3) -0.025(3)
C32 0.033(3) 0.039(3) 0.027(3) -0.003(2) 0.001(2) -0.015(3)
C33 0.035(3) 0.040(3) 0.028(3) -0.007(2) 0.005(2) -0.019(3)
C34 0.035(3) 0.065(5) 0.049(4) -0.010(3) 0.004(3) -0.031(3)
C35 0.053(4) 0.085(6) 0.056(4) -0.031(4) 0.004(3) -0.045(4)
C36 0.057(4) 0.063(5) 0.046(4) -0.025(3) 0.004(3) -0.033(4)
C37 0.043(3) 0.033(3) 0.029(3) -0.013(2) 0.002(2) -0.015(3)
C38 0.030(3) 0.036(3) 0.035(3) -0.014(3) 0.008(2) -0.010(2)
C39 0.034(3) 0.061(5) 0.052(4) -0.019(4) 0.015(3) -0.007(3)
C40 0.051(4) 0.064(5) 0.060(5) -0.043(4) 0.018(3) -0.008(4)
C41 0.056(4) 0.055(4) 0.051(4) -0.033(4) 0.008(3) -0.015(4)
C42 0.038(3) 0.032(3) 0.031(3) -0.011(2) 0.003(2) -0.008(3)
C43 0.032(3) 0.036(3) 0.032(3) -0.005(2) 0.005(2) -0.009(3)
C44 0.046(4) 0.028(3) 0.048(4) 0.001(3) 0.008(3) -0.003(3)
C45 0.058(4) 0.033(3) 0.050(4) 0.009(3) 0.011(3) -0.009(3)
C46 0.043(3) 0.037(3) 0.039(3) 0.004(3) 0.012(3) -0.011(3)
C47 0.032(3) 0.038(3) 0.027(3) -0.002(2) 0.001(2) -0.016(3)
C48 0.025(2) 0.032(3) 0.029(3) -0.007(2) 0.004(2) -0.007(2)
C49 0.032(3) 0.042(3) 0.032(3) -0.018(3) 0.008(2) -0.013(3)
C50 0.035(3) 0.053(4) 0.026(3) -0.012(3) 0.008(2) -0.021(3)
C51 0.036(3) 0.045(3) 0.023(3) -0.003(2) 0.005(2) -0.018(3)
C52 0.022(2) 0.035(3) 0.025(3) -0.003(2) 0.001(2) -0.013(2)
C53 0.053(5) 0.063(6) 0.102(7) -0.037(6) -0.015(5) 0.002(4)
C54 0.111(10) 0.114(11) 0.177(14) 0.042(10) -0.051(10) -0.054(9)
C55 0.53(4) 0.093(12) 0.25(2) 0.009(13) 0.31(3) -0.002(18)

loop_
_atom_type_symbol
_atom_type_description
_atom_type_scat_dispersion_real
_atom_type_scat_dispersion_imag
_atom_type_scat_source
C C 0.0033 0.0016
;
International Tables for Crystallography
(Vol. C, Tables 4.2.6.8 and 6.1.1.4)
;
H H 0.0000 0.0000
;
International Tables for Crystallography
(Vol. C, Table 6.1.1.4)
;
N N 0.0061 0.0033
;
International Tables for Crystallography
(Vol. C, Tables 4.2.6.8 and 6.1.1.4)
;
O O 0.0106 0.0060
;
International Tables for Crystallography
(Vol. C, Tables 4.2.6.8 and 6.1.1.4)
;
F F 0.0171 0.0103
;
International Tables for Crystallography
(Vol. C, Tables 4.2.6.8 and 6.1.1.4)
;
P P 0.1023 0.0942
;
International Tables for Crystallography
(Vol. C, Tables 4.2.6.8 and 6.1.1.4)
;
S S 0.1246 0.1234
;
International Tables for Crystallography
(Vol. C, Tables 4.2.6.8 and 6.1.1.4)
;
Ru Ru -1.2594 0.8363
;
International Tables for Crystallography
(Vol. C, Tables 4.2.6.8 and 6.1.1.4)
;
Rh Rh -1.1178 0.9187
;
International Tables for Crystallography
(Vol. C, Tables 4.2.6.8 and 6.1.1.4)
;
Cl Cl 0.1484 0.1585
;
International Tables for Crystallography
(Vol. C, Tables 4.2.6.8 and 6.1.1.4)
;

loop_
_geom_angle_atom_site_label_1
_geom_angle_atom_site_label_2
_geom_angle_atom_site_label_3
_geom_angle
C5 Rh1 C6 36.6(3)
C5 Rh1 C2 81.2(2)
C6 Rh1 C2 92.2(2)
C5 Rh1 C1 91.9(2)
C6 Rh1 C1 80.4(2)
C2 Rh1 C1 36.2(2)
C5 Rh1 P2 97.86(18)
C6 Rh1 P2 96.41(15)
C2 Rh1 P2 164.09(17)
C1 Rh1 P2 158.98(17)
C5 Rh1 P1 154.8(2)
C6 Rh1 P1 166.20(19)
C2 Rh1 P1 97.78(16)
C1 Rh1 P1 102.10(15)
P2 Rh1 P1 76.29(5)
N2 Ru1 N1 77.63(18)
N2 Ru1 N4 168.12(17)
N1 Ru1 N4 96.31(17)
N2 Ru1 N3 92.12(17)
N1 Ru1 N3 87.18(17)
N4 Ru1 N3 77.26(17)
N2 Ru1 P2 98.12(12)
N1 Ru1 P2 168.93(12)
N4 Ru1 P2 89.61(12)
N3 Ru1 P2 103.28(12)
N2 Ru1 P1 84.27(12)
N1 Ru1 P1 93.51(13)
N4 Ru1 P1 106.47(13)
N3 Ru1 P1 176.09(12)
P2 Ru1 P1 75.81(5)
O2 S1 O3 115.2(4)
O2 S1 O1 115.4(3)
O3 S1 O1 114.0(3)
O2 S1 C53 105.3(5)
O3 S1 C53 101.5(4)
O1 S1 C53 103.0(4)
C15 P1 C9 99.8(2)
C15 P1 Rh1 112.52(17)
C9 P1 Rh1 117.23(16)
C15 P1 Ru1 117.39(16)
C9 P1 Ru1 112.82(17)
Rh1 P1 Ru1 98.08(5)
C27 P2 C21 98.8(2)
C27 P2 Rh1 110.67(17)
C21 P2 Rh1 113.48(16)
C27 P2 Ru1 113.78(16)
C21 P2 Ru1 120.86(18)
Rh1 P2 Ru1 99.67(5)
C37 N1 C33 117.3(5)
C37 N1 Ru1 116.1(4)
C33 N1 Ru1 126.5(4)
C38 N2 C42 117.2(5)
C38 N2 Ru1 126.7(4)
C42 N2 Ru1 116.0(4)
C43 N3 C47 117.6(5)
C43 N3 Ru1 125.8(4)
C47 N3 Ru1 115.9(4)
C48 N4 C52 116.9(4)
C48 N4 Ru1 127.2(4)
C52 N4 Ru1 115.8(4)
C2 C1 C8 124.7(6)
C2 C1 Rh1 71.7(3)
C8 C1 Rh1 109.7(4)
C2 C1 H1 114.2
C8 C1 H1 114.2
Rh1 C1 H1 114.2
C1 C2 C3 125.5(6)
C1 C2 Rh1 72.1(3)
C3 C2 Rh1 108.8(4)
C1 C2 H2 114.1
C3 C2 H2 114.1
Rh1 C2 H2 114.1
C4 C3 C2 118.0(6)
C4 C3 H3A 107.8
C2 C3 H3A 107.8
C4 C3 H3B 107.8
C2 C3 H3B 107.8
H3A C3 H3B 107.1
C3 C4 C5 118.7(6)
C3 C4 H4A 107.6
C5 C4 H4A 107.6
C3 C4 H4B 107.6
C5 C4 H4B 107.6
H4A C4 H4B 107.1
C6 C5 C4 124.7(7)
C6 C5 Rh1 73.0(4)
C4 C5 Rh1 109.6(4)
C6 C5 H5 114.0
C4 C5 H5 114.0
Rh1 C5 H5 114.0
C5 C6 C7 125.8(7)
C5 C6 Rh1 70.5(3)
C7 C6 Rh1 110.4(4)
C5 C6 H6 113.9
C7 C6 H6 113.9
Rh1 C6 H6 113.9
C8 C7 C6 118.3(6)
C8 C7 H7A 107.7
C6 C7 H7A 107.7
C8 C7 H7B 107.7
C6 C7 H7B 107.7
H7A C7 H7B 107.1
C7 C8 C1 117.9(5)
C7 C8 H8A 107.8
C1 C8 H8A 107.8
C7 C8 H8B 107.8
C1 C8 H8B 107.8
H8A C8 H8B 107.2
C14 C9 C10 116.2(5)
C14 C9 P1 120.4(4)
C10 C9 P1 123.3(4)
C11 C10 C9 121.5(6)
C11 C10 H10 119.3
C9 C10 H10 119.3
C12 C11 C10 121.1(6)
C12 C11 H11 119.5
C10 C11 H11 119.5
C11 C12 C13 119.0(6)
C11 C12 H12 120.5
C13 C12 H12 120.5
C12 C13 C14 120.5(6)
C12 C13 H13 119.7
C14 C13 H13 119.7
C9 C14 C13 121.7(5)
C9 C14 H14 119.2
C13 C14 H14 119.2
C20 C15 C16 117.1(5)
C20 C15 P1 122.0(4)
C16 C15 P1 120.9(4)
C17 C16 C15 120.6(5)
C17 C16 H16 119.7
C15 C16 H16 119.7
C18 C17 C16 121.0(5)
C18 C17 H17 119.5
C16 C17 H17 119.5
C17 C18 C19 120.0(6)
C17 C18 H18 120.0
C19 C18 H18 120.0
C18 C19 C20 119.7(6)
C18 C19 H19 120.2
C20 C19 H19 120.2
C15 C20 C19 121.6(5)
C15 C20 H20 119.2
C19 C20 H20 119.2
C22 C21 C26 117.7(5)
C22 C21 P2 121.9(4)
C26 C21 P2 120.3(4)
C21 C22 C23 121.3(5)
C21 C22 H22 119.3
C23 C22 H22 119.3
C24 C23 C22 120.0(6)
C24 C23 H23 120.0
C22 C23 H23 120.0
C25 C24 C23 119.3(6)
C25 C24 H24 120.4
C23 C24 H24 120.4
C24 C25 C26 120.9(6)
C24 C25 H25 119.6
C26 C25 H25 119.6
C25 C26 C21 120.8(6)
C25 C26 H26 119.6
C21 C26 H26 119.6
C28 C27 C32 117.6(5)
C28 C27 P2 120.4(4)
C32 C27 P2 121.9(4)
C27 C28 C29 121.4(5)
C27 C28 H28 119.3
C29 C28 H28 119.3
C30 C29 C28 119.4(6)
C30 C29 H29 120.3
C28 C29 H29 120.3
C31 C30 C29 120.1(6)
C31 C30 H30 120.0
C29 C30 H30 120.0
C32 C31 C30 120.0(6)
C32 C31 H31 120.0
C30 C31 H31 120.0
C31 C32 C27 121.4(6)
C31 C32 H32 119.3
C27 C32 H32 119.3
N1 C33 C34 123.8(6)
N1 C33 H33 118.1
C34 C33 H33 118.1
C33 C34 C35 118.8(6)
C33 C34 H34 120.6
C35 C34 H34 120.6
C34 C35 C36 119.5(6)
C34 C35 H35 120.3
C36 C35 H35 120.3
C35 C36 C37 118.5(6)
C35 C36 H36 120.8
C37 C36 H36 120.8
N1 C37 C36 122.2(6)
N1 C37 C42 114.7(5)
C36 C37 C42 123.1(5)
N2 C38 C39 123.8(5)
N2 C38 H38 118.1
C39 C38 H38 118.1
C38 C39 C40 118.3(6)
C38 C39 H39 120.9
C40 C39 H39 120.9
C41 C40 C39 118.8(6)
C41 C40 H40 120.6
C39 C40 H40 120.6
C40 C41 C42 120.2(6)
C40 C41 H41 119.9
C42 C41 H41 119.9
N2 C42 C41 121.6(6)
N2 C42 C37 114.9(5)
C41 C42 C37 123.4(5)
N3 C43 C44 122.2(5)
N3 C43 H43 118.9
C44 C43 H43 118.9
C45 C44 C43 119.7(6)
C45 C44 H44 120.2
C43 C44 H44 120.2
C44 C45 C46 119.2(6)
C44 C45 H45 120.4
C46 C45 H45 120.4
C45 C46 C47 118.6(6)
C45 C46 H46 120.7
C47 C46 H46 120.7
N3 C47 C46 122.7(6)
N3 C47 C52 114.5(5)
C46 C47 C52 122.7(5)
N4 C48 C49 123.4(5)
N4 C48 H48 118.3
C49 C48 H48 118.3
C50 C49 C48 119.3(6)
C50 C49 H49 120.3
C48 C49 H49 120.3
C49 C50 C51 118.6(5)
C49 C50 H50 120.7
C51 C50 H50 120.7
C50 C51 C52 120.0(5)
C50 C51 H51 120.0
C52 C51 H51 120.0
N4 C52 C51 121.7(5)
N4 C52 C47 115.7(4)
C51 C52 C47 122.6(5)
F2 C53 F3 109.5(8)
F2 C53 F1 104.0(8)
F3 C53 F1 107.6(8)
F2 C53 S1 113.3(7)
F3 C53 S1 111.5(7)
F1 C53 S1 110.6(6)
Cl1 C54 Cl2 122.7(9)
Cl1 C54 H54A 106.7
Cl2 C54 H54A 106.7
Cl1 C54 H54B 106.7
Cl2 C54 H54B 106.7
H54A C54 H54B 106.6
Cl5 C55 Cl4 103.9(11)
Cl5 C55 Cl3 97.5(11)
Cl4 C55 Cl3 81.5(9)

loop_
_geom_bond_atom_site_label_1
_geom_bond_atom_site_label_2
_geom_bond_distance
Rh1 C5 2.163(6)
Rh1 C6 2.195(5)
Rh1 C2 2.205(5)
Rh1 C1 2.211(5)
Rh1 P2 2.3486(13)
Rh1 P1 2.3727(13)
Ru1 N2 2.073(4)
Ru1 N1 2.097(5)
Ru1 N4 2.098(4)
Ru1 N3 2.122(4)
Ru1 P2 2.3573(13)
Ru1 P1 2.3894(14)
Cl1 C54 1.668(12)
Cl2 C54 1.705(15)
Cl3 C55 2.05(3)
Cl4 C55 1.838(18)
Cl5 C55 1.63(2)
S1 O2 1.402(6)
S1 O3 1.423(5)
S1 O1 1.434(5)
S1 C53 1.814(9)
P1 C15 1.834(5)
P1 C9 1.857(5)
P2 C27 1.842(5)
P2 C21 1.847(6)
F1 C53 1.362(12)
F2 C53 1.276(10)
F3 C53 1.328(9)
N1 C37 1.341(7)
N1 C33 1.353(7)
N2 C38 1.346(7)
N2 C42 1.357(7)
N3 C43 1.350(7)
N3 C47 1.352(7)
N4 C48 1.344(7)
N4 C52 1.367(7)
C1 C2 1.373(9)
C1 C8 1.515(8)
C1 H1 0.9800
C2 C3 1.497(9)
C2 H2 0.9800
C3 C4 1.416(11)
C3 H3A 0.9700
C3 H3B 0.9700
C4 C5 1.507(10)
C4 H4A 0.9700
C4 H4B 0.9700
C5 C6 1.367(10)
C5 H5 0.9800
C6 C7 1.496(8)
C6 H6 0.9800
C7 C8 1.426(9)
C7 H7A 0.9700
C7 H7B 0.9700
C8 H8A 0.9700
C8 H8B 0.9700
C9 C14 1.389(7)
C9 C10 1.407(8)
C10 C11 1.380(8)
C10 H10 0.9300
C11 C12 1.367(10)
C11 H11 0.9300
C12 C13 1.372(9)
C12 H12 0.9300
C13 C14 1.394(8)
C13 H13 0.9300
C14 H14 0.9300
C15 C20 1.385(7)
C15 C16 1.403(7)
C16 C17 1.390(8)
C16 H16 0.9300
C17 C18 1.350(9)
C17 H17 0.9300
C18 C19 1.379(9)
C18 H18 0.9300
C19 C20 1.392(8)
C19 H19 0.9300
C20 H20 0.9300
C21 C22 1.387(8)
C21 C26 1.406(8)
C22 C23 1.395(8)
C22 H22 0.9300
C23 C24 1.388(9)
C23 H23 0.9300
C24 C25 1.379(10)
C24 H24 0.9300
C25 C26 1.383(8)
C25 H25 0.9300
C26 H26 0.9300
C27 C28 1.385(8)
C27 C32 1.398(7)
C28 C29 1.393(8)
C28 H28 0.9300
C29 C30 1.382(9)
C29 H29 0.9300
C30 C31 1.380(10)
C30 H30 0.9300
C31 C32 1.375(8)
C31 H31 0.9300
C32 H32 0.9300
C33 C34 1.363(8)
C33 H33 0.9300
C34 C35 1.371(10)
C34 H34 0.9300
C35 C36 1.385(10)
C35 H35 0.9300
C36 C37 1.400(8)
C36 H36 0.9300
C37 C42 1.476(8)
C38 C39 1.376(8)
C38 H38 0.9300
C39 C40 1.390(10)
C39 H39 0.9300
C40 C41 1.364(10)
C40 H40 0.9300
C41 C42 1.387(8)
C41 H41 0.9300
C43 C44 1.376(8)
C43 H43 0.9300
C44 C45 1.371(9)
C44 H44 0.9300
C45 C46 1.379(9)
C45 H45 0.9300
C46 C47 1.383(8)
C46 H46 0.9300
C47 C52 1.474(8)
C48 C49 1.382(7)
C48 H48 0.9300
C49 C50 1.371(8)
C49 H49 0.9300
C50 C51 1.374(9)
C50 H50 0.9300
C51 C52 1.390(7)
C51 H51 0.9300
C54 H54A 0.9700
C54 H54B 0.9700

loop_
_geom_torsion_atom_site_label_1
_geom_torsion_atom_site_label_2
_geom_torsion_atom_site_label_3
_geom_torsion_atom_site_label_4
_geom_torsion
C8 C1 C2 C3 -1.0(9)
Rh1 C1 C2 C3 100.7(6)
C8 C1 C2 Rh1 -101.7(6)
C1 C2 C3 C4 -65.6(11)
Rh1 C2 C3 C4 15.4(11)
C2 C3 C4 C5 -2.3(15)
C3 C4 C5 C6 69.9(12)
C3 C4 C5 Rh1 -12.5(12)
C4 C5 C6 C7 -0.8(10)
Rh1 C5 C6 C7 101.5(6)
C4 C5 C6 Rh1 -102.3(6)
C5 C6 C7 C8 -65.1(12)
Rh1 C6 C7 C8 15.1(12)
C6 C7 C8 C1 -2.9(14)
C2 C1 C8 C7 70.3(11)
Rh1 C1 C8 C7 -10.6(11)
C15 P1 C9 C14 161.5(4)
Rh1 P1 C9 C14 39.8(5)
Ru1 P1 C9 C14 -73.1(4)
C15 P1 C9 C10 -21.9(5)
Rh1 P1 C9 C10 -143.7(4)
Ru1 P1 C9 C10 103.5(5)
C14 C9 C10 C11 0.7(9)
P1 C9 C10 C11 -176.0(5)
C9 C10 C11 C12 0.6(11)
C10 C11 C12 C13 -1.1(11)
C11 C12 C13 C14 0.5(10)
C10 C9 C14 C13 -1.3(8)
P1 C9 C14 C13 175.4(4)
C12 C13 C14 C9 0.8(9)
C9 P1 C15 C20 -107.5(5)
Rh1 P1 C15 C20 17.6(5)
Ru1 P1 C15 C20 130.3(4)
C9 P1 C15 C16 72.8(4)
Rh1 P1 C15 C16 -162.1(4)
Ru1 P1 C15 C16 -49.4(5)
C20 C15 C16 C17 -0.9(8)
P1 C15 C16 C17 178.8(4)
C15 C16 C17 C18 0.7(8)
C16 C17 C18 C19 0.1(9)
C17 C18 C19 C20 -0.6(9)
C16 C15 C20 C19 0.4(8)
P1 C15 C20 C19 -179.3(4)
C18 C19 C20 C15 0.3(9)
C27 P2 C21 C22 149.0(4)
Rh1 P2 C21 C22 -93.8(4)
Ru1 P2 C21 C22 24.4(5)
C27 P2 C21 C26 -35.7(5)
Rh1 P2 C21 C26 81.5(4)
Ru1 P2 C21 C26 -160.3(4)
C26 C21 C22 C23 -1.4(8)
P2 C21 C22 C23 174.0(4)
C21 C22 C23 C24 1.1(8)
C22 C23 C24 C25 -0.3(9)
C23 C24 C25 C26 -0.1(10)
C24 C25 C26 C21 -0.2(9)
C22 C21 C26 C25 1.0(8)
P2 C21 C26 C25 -174.5(5)
C21 P2 C27 C28 131.0(4)
Rh1 P2 C27 C28 11.7(5)
Ru1 P2 C27 C28 -99.5(4)
C21 P2 C27 C32 -52.0(5)
Rh1 P2 C27 C32 -171.3(4)
Ru1 P2 C27 C32 77.4(4)
C32 C27 C28 C29 -2.9(8)
P2 C27 C28 C29 174.2(4)
C27 C28 C29 C30 2.3(9)
C28 C29 C30 C31 0.4(9)
C29 C30 C31 C32 -2.6(9)
C30 C31 C32 C27 2.0(9)
C28 C27 C32 C31 0.7(8)
P2 C27 C32 C31 -176.3(4)
C37 N1 C33 C34 -0.7(9)
Ru1 N1 C33 C34 176.8(5)
N1 C33 C34 C35 0.5(11)
C33 C34 C35 C36 0.0(12)
C34 C35 C36 C37 -0.3(12)
C33 N1 C37 C36 0.4(9)
Ru1 N1 C37 C36 -177.4(5)
C33 N1 C37 C42 179.3(5)
Ru1 N1 C37 C42 1.5(6)
C35 C36 C37 N1 0.1(11)
C35 C36 C37 C42 -178.7(6)
C42 N2 C38 C39 -2.2(9)
Ru1 N2 C38 C39 174.3(5)
N2 C38 C39 C40 0.1(11)
C38 C39 C40 C41 1.7(12)
C39 C40 C41 C42 -1.4(12)
C38 N2 C42 C41 2.5(9)
Ru1 N2 C42 C41 -174.3(5)
C38 N2 C42 C37 -174.1(5)
Ru1 N2 C42 C37 9.1(6)
C40 C41 C42 N2 -0.8(11)
C40 C41 C42 C37 175.5(7)
N1 C37 C42 N2 -6.9(8)
C36 C37 C42 N2 172.0(6)
N1 C37 C42 C41 176.6(6)
C36 C37 C42 C41 -4.5(10)
C47 N3 C43 C44 1.3(8)
Ru1 N3 C43 C44 -168.7(5)
N3 C43 C44 C45 -0.7(10)
C43 C44 C45 C46 -0.3(11)
C44 C45 C46 C47 0.6(10)
C43 N3 C47 C46 -0.9(8)
Ru1 N3 C47 C46 170.1(5)
C43 N3 C47 C52 178.7(5)
Ru1 N3 C47 C52 -10.3(6)
C45 C46 C47 N3 0.0(9)
C45 C46 C47 C52 -179.6(6)
C52 N4 C48 C49 -1.9(7)
Ru1 N4 C48 C49 -177.4(4)
N4 C48 C49 C50 2.3(8)
C48 C49 C50 C51 -1.1(8)
C49 C50 C51 C52 -0.4(8)
C48 N4 C52 C51 0.3(7)
Ru1 N4 C52 C51 176.3(4)
C48 N4 C52 C47 -178.5(4)
Ru1 N4 C52 C47 -2.5(5)
C50 C51 C52 N4 0.8(8)
C50 C51 C52 C47 179.6(5)
N3 C47 C52 N4 8.5(7)
C46 C47 C52 N4 -171.9(5)
N3 C47 C52 C51 -170.4(5)
C46 C47 C52 C51 9.3(8)
O2 S1 C53 F2 61.2(9)
O3 S1 C53 F2 -178.3(8)
O1 S1 C53 F2 -60.1(9)
O2 S1 C53 F3 -62.9(8)
O3 S1 C53 F3 57.6(8)
O1 S1 C53 F3 175.8(7)
O2 S1 C53 F1 177.5(6)
O3 S1 C53 F1 -62.0(6)
O1 S1 C53 F1 56.2(6)
